data_9009858
loop_
_publ_author_name
'Sacerdoti, M.'
'Passaglia, E.'
'Carnevali, R.'

_publ_section_title
;
 Structural refinements of Na-, K-, and Ca-exchanged gmelinites
 Note: sample 1Na
;
_journal_name_full Zeolites
_journal_page_first 276
_journal_page_last 281
_journal_paper_doi 10.1016/0144-2449(94)00024-M
_journal_volume 15
_journal_year 1995
_chemical_compound_source 'Montecchio Maggiore, Vicenza, Italy'
_chemical_formula_sum 'Al0.642 H6 Na0.9 O5.54 Si1.358'
_chemical_name_mineral Gmelinite-Na
_space_group_IT_number 194
_symmetry_space_group_name_Hall '-P 6c 2c'
_symmetry_space_group_name_H-M 'P 63/m m c'
_cell_angle_alpha 90
_cell_angle_beta 90
_cell_angle_gamma 120
_cell_length_a 13.766
_cell_length_b 13.766
_cell_length_c 10.076
_cell_volume 1653.615
_database_code_amcsd 0015871
_exptl_crystal_density_diffrn 2.059
_cod_original_formula_sum 'Na.9 (Si1.358 Al.642) O5.54 H6'
_cod_database_code 9009858

loop_
_space_group_symop_operation_xyz
x,y,z
-x,-x+y,1/2+z
x,x-y,1/2-z
-x+y,-x,1/2-z
x-y,x,1/2+z
-y,-x,z
y,x,-z
y,-x+y,-z
-y,x-y,z
x-y,-y,1/2+z
-x+y,y,1/2-z
x,y,1/2-z
-x,-y,1/2+z
x,x-y,z
-x,-x+y,-z
x-y,x,-z
-x+y,-x,z
y,x,1/2+z
-y,-x,1/2-z
-y,x-y,1/2-z
y,-x+y,1/2+z
-x+y,y,z
x-y,-y,-z
-x,-y,-z

loop_
_atom_site_label
_atom_site_fract_x
_atom_site_fract_y
_atom_site_fract_z
_atom_site_occupancy
_atom_site_U_iso_or_equiv
_atom_site_type_symbol
_atom_site_attached_hydrogens
Na1 0.33330 0.66670 0.07270 1.00000 0.04100 Na 0
Na2 0.12040 0.24100 0.07100 0.34000 0.08600 Na 0
Si 0.44120 0.10580 0.09420 0.67890 0.01130 Si 0
Al 0.44120 0.10580 0.09420 0.32110 0.01130 Al 0
O1 0.41710 0.20860 0.05980 1.00000 0.02900 O 0
O2 0.85050 0.42530 0.06070 1.00000 0.02500 O 0
O3 0.41100 0.06580 0.25000 1.00000 0.02700 O 0
O4 0.35570 0.00000 0.00000 1.00000 0.02700 O 0
Wat1 0.19650 0.54900 0.25000 0.50000 0.05500 O 2
Wat2 0.16970 0.33900 0.25000 0.68000 0.08800 O 2
Wat3 0.16300 0.08150 0.11700 0.36000 0.06900 O 2

loop_
_cod_changelog_entry_id
_cod_changelog_entry_author
_cod_changelog_entry_date
_cod_changelog_entry_text
1
;cod-tools version 3.8.0
Id: cif_guess_AMCSD_atom_types 9581 2023-05-17 12:35:41Z saulius
;
2023-05-23T09:19:57+03:00
;Derived atom types and hydrogen counts
from atom names that follow the AMCSD naming convention
(Wat == water, O-H == hydroxyl).
;

loop_
_cod_related_entry_id
_cod_related_entry_database
_cod_related_entry_code
1 AMCSD 0015871

_cell_formula_units_Z 12
